data_2106227
loop_
_publ_author_name
'Adrian, H.W.W.'
'van Tets, A.'

_publ_section_title
;
 A low temperature neutron and X-ray diffraction study of U O2 (N H2 O)2
 (H2 O)3
;
_journal_name_full 'Acta Crystallographica B (24,1968-38,1982)'
_journal_page_first 2997
_journal_page_last 3000
_journal_volume 33
_journal_year 1977
_chemical_formula_sum 'H10 N2 O7 U'
_chemical_name_systematic '(U O2) (N H2 O)2 (H2 O)3'
_space_group_IT_number 60
_symmetry_space_group_name_Hall '-P 2n 2ab'
_symmetry_space_group_name_H-M 'P b c n'
_cell_angle_alpha 90
_cell_angle_beta 90
_cell_angle_gamma 90
_cell_formula_units_Z 4
_cell_length_a 5.789
_cell_length_b 11.55
_cell_length_c 11.666
_cell_volume 780.023
_citation_journal_id_ASTM ACBCAR
_cod_data_source_file Adrian_ACBCAR_1977_648.cif
_cod_data_source_block H10N2O7U1
_cod_original_cell_volume 780.0232
_cod_original_formula_sum 'H10 N2 O7 U1'
_cod_database_code 2106227

loop_
_symmetry_equiv_pos_as_xyz
x,y,z
-x+1/2,-y+1/2,z+1/2
x+1/2,-y+1/2,-z
-x,y,-z+1/2
-x,-y,-z
x-1/2,y-1/2,-z-1/2
-x-1/2,y-1/2,z
x,-y,z-1/2

loop_
_atom_site_label
_atom_site_type_symbol
_atom_site_fract_x
_atom_site_fract_y
_atom_site_fract_z
_atom_site_occupancy
_atom_site_U_iso_or_equiv
U1 U+6 0.5 0.5 0.5 1 0.0
H4 H+1 0.979 0.415 0.583 1 0.0
O1 O-2 0.343 0.377 0.447 1 0.0
H1 H+1 0.724 0.537 0.261 1 0.0
O3 O-2 0.76 0.497 0.332 1 0.0
N1 N-1 0.825 0.38 0.555 1 0.0
H3 H+1 0.853 0.293 0.533 1 0.0
H5 H+1 0.079 0.259 0.302 1 0.0
O2 O-2 0.657 0.387 0.645 1 0.0
O4 O-2 0 0.315 0.25 1 0.0
H2 H+1 0.838 0.423 0.308 1 0.0
